data_4115343
loop_
_publ_author_name
'M. Esther Garc\'ia'
'V\'ictor Riera'
'Miguel A. Ruiz'
'David S\'aez'
'Jacqueline Vaissermann'
'John C. Jeffery'

_publ_contact_author 'Ruiz, Miguel A.'
_publ_contact_author_email ' mara@sauron.quimica.uniovi.es '
_publ_contact_author_fax ' 34 985 103446 '
_publ_section_title
;
 High Yield Synthesis and Reactivity of a Phosphinidene Bridged
 Dimolybdenum Complex
;
_journal_name_full 'Journal of the American Chemical Society'
_journal_page_first 14304
_journal_page_last 14305
_journal_paper_doi 10.1021/ja021072o
_journal_volume 124
_journal_year 2002
_chemical_compound_source
;
?
;
_chemical_formula_moiety ' C32 H39 Mo2 O4 P1 '
_chemical_formula_sum 'C32 H39 Mo2 O4 P'
_chemical_formula_weight 710.50
_chemical_name_systematic
;
?
;
_space_group_IT_number 14
_symmetry_cell_setting monoclinic
_symmetry_space_group_name_Hall '-P 2ybc'
_symmetry_space_group_name_H-M 'P 1 21/c 1'
_atom_sites_solution_hydrogens geom
_atom_sites_solution_primary direct
_cell_angle_alpha 90
_cell_angle_beta 98.05(2)
_cell_angle_gamma 90
_cell_formula_units_Z 4
_cell_length_a 13.630(2)
_cell_length_b 13.612(3)
_cell_length_c 16.663(6)
_cell_measurement_reflns_used 25
_cell_measurement_temperature 295
_cell_measurement_theta_max 12.3
_cell_measurement_theta_min 12
_cell_volume 3061.0(14)
_computing_cell_refinement 'CAD-4 software (Enraf-Nonius, 1989)'
_computing_data_collection 'CAD-4 software (Enraf-Nonius, 1989)'
_computing_data_reduction
;
RC93 (Watkin, D.J., Prout, C.K., Lilley, P.M.deQ. 1994)
;
_computing_molecular_graphics
;
 CAMERON (Watkin, Prout & Pearce,  1996)
;
_computing_publication_material
;
CRYSTALS Issue 10 (Watkin, Prout, Carruthers & Betteridge, 1996)
;
_computing_structure_refinement
;
CRYSTALS Issue 10 (Watkin, Prout, Carruthers & Betteridge, 1996)
;
_diffrn_ambient_temperature 295
_diffrn_measurement_device 'Enraf-nonius CAD4 '
_diffrn_measurement_method 2\q/\w
_diffrn_radiation_monochromator graphite
_diffrn_radiation_type 'Mo K\a'
_diffrn_radiation_wavelength 0.71069
_diffrn_reflns_av_R_equivalents 0.03
_diffrn_reflns_limit_h_max 16
_diffrn_reflns_limit_h_min 0
_diffrn_reflns_limit_k_max 16
_diffrn_reflns_limit_k_min 0
_diffrn_reflns_limit_l_max 20
_diffrn_reflns_limit_l_min -20
_diffrn_reflns_number 6554
_diffrn_reflns_theta_max 26
_diffrn_reflns_theta_min 1
_diffrn_standards_decay_% 16.23
_diffrn_standards_interval_time 3600
_diffrn_standards_number 2
_exptl_absorpt_coefficient_mu 0.88
_exptl_absorpt_correction_T_max 1.00
_exptl_absorpt_correction_T_min 0.86
_exptl_absorpt_correction_type empirical
_exptl_absorpt_process_details '\y scan'
_exptl_crystal_colour ' red '
_exptl_crystal_density_diffrn 1.54
_exptl_crystal_description prism
_exptl_crystal_F_000 1429.67
_exptl_crystal_size_max 0.3
_exptl_crystal_size_mid 0.2
_exptl_crystal_size_min 0.1
_refine_diff_density_max 0.94
_refine_diff_density_min -1.35
_refine_ls_extinction_coef 354
_refine_ls_extinction_method 'Larson 1970 Crystallographic Computing eq 22'
_refine_ls_goodness_of_fit_obs 0.9867
_refine_ls_hydrogen_treatment
;
 H atoms placed geometrically after each cycle
;
_refine_ls_matrix_type full
_refine_ls_number_parameters 354
_refine_ls_number_reflns 3309
_refine_ls_R_factor_obs 0.0599
_refine_ls_shift/esd_max 0.089113
_refine_ls_structure_factor_coef F
_refine_ls_weighting_scheme
;
 Chebychev polynomial (Carruthers & Watkin, 1979)
;
_refine_ls_wR_factor_obs 0.0749
_reflns_number_observed 3309
_reflns_number_total 6008
_reflns_observed_criterion >3.00\s(I)
_cod_data_source_file ja021072o_s1_1.cif
_cod_data_source_block CRYSTALS_cif
_cod_depositor_comments
;
The following automatic conversions were performed:

'_atom_sites_solution_primary' value 'direct_Methods' was changed to
'direct'.

'_atom_sites_solution_hydrogens' value 'Geometric' was changed to
'geom'.

Automatic conversion script
Id: cif_fix_values 6452 2018-10-05 10:23:21Z andrius 
;
_cod_original_cell_volume 3061(1)
_cod_original_sg_symbol_H-M 'P 1 21/c 1 '
_cod_original_formula_sum ' C32 H39 Mo2 O4 P1 '
_cod_database_code 4115343

loop_
_symmetry_equiv_pos_as_xyz
x,y,z
-x,-y,-z
-x,y+1/2,-z+1/2
x,-y+1/2,z+1/2

loop_
_atom_site_aniso_label
_atom_site_aniso_U_11
_atom_site_aniso_U_22
_atom_site_aniso_U_33
_atom_site_aniso_U_23
_atom_site_aniso_U_13
_atom_site_aniso_U_12
MO1 0.0291(4) 0.0351(4) 0.0495(6) 0.0021(4) -0.0019(3) 0.0018(3)
MO2 0.0306(4) 0.0276(4) 0.0425(5) -0.0036(3) -0.0005(3) -0.0008(3)
P1 0.033(1) 0.028(1) 0.044(1) 0.000(1) -0.001(1) -0.0022(8)
O1 0.061(5) 0.058(5) 0.139(9) 0.023(5) 0.019(5) -0.013(4)
O2 0.091(7) 0.120(8) 0.085(7) -0.015(6) 0.032(6) 0.019(6)
O3 0.071(5) 0.071(5) 0.061(5) 0.013(5) 0.002(4) -0.008(4)
O4 0.043(4) 0.092(6) 0.086(6) -0.022(5) 0.008(4) 0.021(4)
C1 0.052(5) 0.027(4) 0.047(6) -0.003(4) 0.010(4) -0.006(4)
C2 0.061(6) 0.036(5) 0.027(5) 0.002(4) 0.008(4) -0.007(4)
C3 0.047(5) 0.032(4) 0.026(5) 0.005(4) 0.004(4) 0.002(4)
C4 0.039(4) 0.022(4) 0.031(5) -0.002(4) 0.005(4) 0.001(3)
C5 0.035(4) 0.033(4) 0.037(5) -0.001(4) 0.005(4) 0.003(3)
C6 0.043(5) 0.029(4) 0.048(6) -0.001(4) 0.005(4) -0.001(4)
C7 0.040(5) 0.029(4) 0.054(6) -0.002(4) 0.001(4) 0.001(3)
C8 0.047(5) 0.037(5) 0.041(6) 0.006(4) 0.001(4) -0.007(4)
C9 0.077(7) 0.044(6) 0.052(7) 0.011(5) -0.019(6) -0.013(5)
C10 0.087(8) 0.048(6) 0.054(7) -0.003(5) 0.019(6) 0.006(6)
C11 0.061(6) 0.039(5) 0.026(5) 0.000(4) 0.003(4) -0.004(4)
C12 0.050(5) 0.054(6) 0.039(6) 0.004(5) -0.008(5) 0.000(5)
C13 0.12(1) 0.061(7) 0.031(6) 0.004(5) 0.003(6) -0.017(7)
C14 0.065(7) 0.059(6) 0.045(6) -0.018(5) 0.004(5) 0.011(5)
C15 0.047(5) 0.028(4) 0.049(6) 0.001(4) -0.003(4) 0.000(4)
C16 0.069(7) 0.032(5) 0.10(1) 0.004(6) -0.028(6) -0.003(5)
C17 0.069(7) 0.035(5) 0.080(9) -0.007(5) -0.002(6) 0.008(5)
C18 0.097(9) 0.044(6) 0.058(8) 0.004(5) 0.028(7) -0.017(6)
C21 0.031(5) 0.053(6) 0.091(9) 0.009(6) 0.010(5) -0.003(4)
C22 0.042(6) 0.061(7) 0.09(1) -0.001(7) 0.010(6) 0.018(5)
C23 0.055(6) 0.047(6) 0.083(9) -0.002(6) -0.022(6) 0.003(5)
C24 0.059(6) 0.071(8) 0.041(6) 0.002(6) -0.006(5) 0.005(5)
C25 0.069(7) 0.047(6) 0.065(8) 0.026(6) -0.017(6) 0.000(5)
C26 0.076(8) 0.061(7) 0.053(7) 0.001(6) -0.003(6) 0.031(6)
C27 0.038(5) 0.063(7) 0.088(9) 0.013(7) -0.007(5) 0.006(5)
C31 0.041(5) 0.039(5) 0.070(8) -0.010(5) 0.000(5) -0.007(4)
C32 0.034(5) 0.049(5) 0.060(7) 0.001(5) -0.000(4) -0.003(4)
C33 0.074(8) 0.076(9) 0.077(9) -0.061(8) 0.010(7) 0.025(7)
C34 0.098(9) 0.030(5) 0.062(8) -0.009(5) -0.016(7) -0.007(6)
C35 0.045(6) 0.073(8) 0.073(8) -0.023(7) -0.007(5) -0.027(5)
C36 0.074(8) 0.042(6) 0.085(9) -0.011(6) -0.020(7) 0.006(5)
C37 0.092(9) 0.074(8) 0.046(7) -0.020(6) 0.015(6) -0.033(7)

loop_
_atom_site_label
_atom_site_fract_x
_atom_site_fract_y
_atom_site_fract_z
_atom_site_U_iso_or_equiv
_atom_site_occupancy
_atom_site_thermal_displace_type
MO1 0.63220(5) 0.21777(6) 0.66260(5) 0.0371 1.0000 Uani
MO2 0.86446(5) 0.25903(5) 0.72805(5) 0.0331 1.0000 Uani
P1 0.7795(2) 0.1105(2) 0.6674(2) 0.0345 1.0000 Uani
O1 0.5459(6) 0.0185(6) 0.7083(7) 0.0748 1.0000 Uani
O2 0.5916(8) 0.2724(8) 0.8342(7) 0.0903 1.0000 Uani
O3 0.8692(6) 0.3648(6) 0.5649(5) 0.0667 1.0000 Uani
O4 1.0328(5) 0.1469(7) 0.6593(5) 0.0654 1.0000 Uani
C1 0.8122(7) 0.0821(6) 0.5669(6) 0.0396 1.0000 Uani
C2 0.7705(7) -0.0194(7) 0.5403(5) 0.0384 1.0000 Uani
C3 0.7626(6) -0.0750(6) 0.6169(5) 0.0337 1.0000 Uani
C4 0.7766(6) -0.0238(5) 0.6918(5) 0.0297 1.0000 Uani
C5 0.7764(6) -0.0777(6) 0.7640(5) 0.0347 1.0000 Uani
C6 0.7541(6) -0.1781(6) 0.7578(6) 0.0390 1.0000 Uani
C7 0.7339(6) -0.2270(6) 0.6848(6) 0.0398 1.0000 Uani
C8 0.7412(7) -0.1746(7) 0.6144(6) 0.0409 1.0000 Uani
C9 0.6678(9) -0.0096(8) 0.4907(7) 0.0531 1.0000 Uani
C10 0.840(1) -0.0712(8) 0.4904(7) 0.0590 1.0000 Uani
C11 0.8061(7) -0.0363(7) 0.8502(5) 0.0395 1.0000 Uani
C12 0.9121(7) 0.0037(8) 0.8552(6) 0.0470 1.0000 Uani
C13 0.808(1) -0.1129(9) 0.9165(6) 0.0608 1.0000 Uani
C14 0.7343(8) 0.0442(8) 0.8679(6) 0.0527 1.0000 Uani
C15 0.7104(7) -0.3377(6) 0.6788(6) 0.0404 1.0000 Uani
C16 0.6194(9) -0.3558(7) 0.6153(8) 0.0580 1.0000 Uani
C17 0.7973(8) -0.3918(7) 0.6523(8) 0.0574 1.0000 Uani
C18 0.689(1) -0.3802(8) 0.7593(7) 0.0582 1.0000 Uani
C21 0.5793(7) 0.0907(8) 0.6918(8) 0.0525 1.0000 Uani
C22 0.6081(8) 0.2484(9) 0.7688(9) 0.0576 1.0000 Uani
C23 0.5379(8) 0.2146(8) 0.5359(8) 0.0579 1.0000 Uani
C24 0.6202(8) 0.2727(9) 0.5254(6) 0.0554 1.0000 Uani
C25 0.6181(9) 0.3554(8) 0.5719(7) 0.0535 1.0000 Uani
C26 0.5356(9) 0.3524(9) 0.6128(7) 0.0586 1.0000 Uani
C27 0.4836(8) 0.2632(9) 0.5891(8) 0.0586 1.0000 Uani
C31 0.8657(7) 0.3222(7) 0.6273(7) 0.0475 1.0000 Uani
C32 0.9700(7) 0.1860(7) 0.6862(7) 0.0463 1.0000 Uani
C33 0.8296(9) 0.364(1) 0.8356(8) 0.0422 1.0000 Uani
C34 0.908(1) 0.4040(7) 0.8016(7) 0.0549 1.0000 Uani
C35 0.9870(8) 0.3391(9) 0.8144(7) 0.0536 1.0000 Uani
C36 0.957(1) 0.2585(8) 0.8566(8) 0.0622 1.0000 Uani
C37 0.861(1) 0.273(1) 0.8710(7) 0.0617 1.0000 Uani
H11 0.8859 0.0815 0.5693 0.080(6) 1.0000 Uiso
H12 0.7832 0.1329 0.5271 0.080(6) 1.0000 Uiso
H61 0.7527 -0.2164 0.8088 0.080(6) 1.0000 Uiso
H81 0.7308 -0.2092 0.5610 0.080(6) 1.0000 Uiso
H91 0.6418 -0.0762 0.4740 0.080(6) 1.0000 Uiso
H92 0.6219 0.0230 0.5244 0.080(6) 1.0000 Uiso
H93 0.6725 0.0311 0.4414 0.080(6) 1.0000 Uiso
H101 0.8126 -0.1371 0.4733 0.080(6) 1.0000 Uiso
H102 0.9066 -0.0793 0.5238 0.080(6) 1.0000 Uiso
H103 0.8472 -0.0309 0.4413 0.080(6) 1.0000 Uiso
H121 0.9335 0.0310 0.9106 0.080(6) 1.0000 Uiso
H122 0.9578 -0.0508 0.8445 0.080(6) 1.0000 Uiso
H123 0.9140 0.0566 0.8139 0.080(6) 1.0000 Uiso
H131 0.8281 -0.0811 0.9705 0.080(6) 1.0000 Uiso
H132 0.8574 -0.1652 0.9081 0.080(6) 1.0000 Uiso
H133 0.7411 -0.1428 0.9147 0.080(6) 1.0000 Uiso
H141 0.7547 0.0701 0.9240 0.080(6) 1.0000 Uiso
H142 0.7354 0.0987 0.8279 0.080(6) 1.0000 Uiso
H143 0.6658 0.0165 0.8637 0.080(6) 1.0000 Uiso
H161 0.6048 -0.4278 0.6118 0.080(6) 1.0000 Uiso
H162 0.5612 -0.3200 0.6314 0.080(6) 1.0000 Uiso
H163 0.6330 -0.3314 0.5613 0.080(6) 1.0000 Uiso
H171 0.7821 -0.4636 0.6483 0.080(6) 1.0000 Uiso
H172 0.8576 -0.3807 0.6928 0.080(6) 1.0000 Uiso
H173 0.8094 -0.3666 0.5982 0.080(6) 1.0000 Uiso
H181 0.6744 -0.4519 0.7526 0.080(6) 1.0000 Uiso
H182 0.7483 -0.3707 0.8013 0.080(6) 1.0000 Uiso
H183 0.6308 -0.3457 0.7765 0.080(6) 1.0000 Uiso
H231 0.5210 0.1495 0.5097 0.080(6) 1.0000 Uiso
H241 0.6716 0.2565 0.4900 0.080(6) 1.0000 Uiso
H251 0.6681 0.4098 0.5759 0.080(6) 1.0000 Uiso
H261 0.5164 0.4029 0.6514 0.080(6) 1.0000 Uiso
H271 0.4204 0.2401 0.6071 0.080(6) 1.0000 Uiso
H331 0.7626 0.3939 0.8350 0.080(6) 1.0000 Uiso
H341 0.9075 0.4686 0.7730 0.080(6) 1.0000 Uiso
H351 1.0535 0.3484 0.7964 0.080(6) 1.0000 Uiso
H361 0.9989 0.1997 0.8738 0.080(6) 1.0000 Uiso
H371 0.8216 0.2270 0.9008 0.080(6) 1.0000 Uiso

loop_
_atom_type_symbol
_atom_type_scat_dispersion_real
_atom_type_scat_dispersion_imag
_atom_type_scat_Cromer_Mann_a1
_atom_type_scat_Cromer_Mann_b1
_atom_type_scat_Cromer_Mann_a2
_atom_type_scat_Cromer_Mann_b2
_atom_type_scat_Cromer_Mann_a3
_atom_type_scat_Cromer_Mann_b3
_atom_type_scat_Cromer_Mann_a4
_atom_type_scat_Cromer_Mann_b4
_atom_type_scat_Cromer_Mann_c
_atom_type_scat_source
'C   ' 0.0020 0.0020 2.3100 20.8439 1.0200 10.2075 1.5886 0.5687 0.8650 51.6512 0.2156 International_Tables_Vol_IV_Table_2.2B
'H   ' 0.0000 0.0000 0.4930 10.5109 0.3229 26.1257 0.1402 3.1424 0.0408 57.7997 0.0030 International_Tables_Vol_IV_Table_2.2B
'Mo  ' -1.8250 0.6880 3.7025 0.2772 17.2356 1.0958 12.8876 11.0040 3.7429 61.6584 4.3875 International_Tables_Vol_IV_Table_2.2B
'O   ' 0.0080 0.0060 3.0485 13.2771 2.2868 5.7011 1.5463 0.3239 0.8670 32.9089 0.2508 International_Tables_Vol_IV_Table_2.2B
'P   ' 0.0900 0.0950 6.4345 1.9067 4.1791 27.1570 1.7800 0.5260 1.4908 68.1645 1.1149 International_Tables_Vol_IV_Table_2.2B

loop_
_geom_angle_atom_site_label_1
_geom_angle_atom_site_label_2
_geom_angle_atom_site_label_3
_geom_angle
_geom_angle_publ_flag
MO2 MO1 P1 48.96(5) no
MO2 MO1 C21 116.3(3) no
P1 MO1 C21 78.2(3) no
MO2 MO1 C22 86.4(3) no
P1 MO1 C22 110.3(3) no
C21 MO1 C22 81.0(5) no
MO2 MO1 C23 134.4(3) no
P1 MO1 C23 111.3(3) no
C21 MO1 C23 91.9(4) no
C22 MO1 C23 135.3(5) no
MO2 MO1 C24 101.5(3) no
P1 MO1 C24 99.3(3) no
C21 MO1 C24 122.3(5) no
C22 MO1 C24 146.0(5) no
C23 MO1 C24 34.7(4) no
MO2 MO1 C25 93.7(3) no
P1 MO1 C25 118.3(3) no
C21 MO1 C25 147.7(4) no
C22 MO1 C25 114.1(5) no
C23 MO1 C25 56.9(4) no
MO2 MO1 C26 117.2(3) no
P1 MO1 C26 152.5(3) no
C21 MO1 C26 124.8(4) no
C22 MO1 C26 89.8(4) no
C23 MO1 C26 58.5(4) no
MO2 MO1 C27 151.2(3) no
P1 MO1 C27 145.7(3) no
C21 MO1 C27 92.4(4) no
C22 MO1 C27 100.6(5) no
C23 MO1 C27 35.3(4) no
C24 MO1 C25 33.2(4) no
C24 MO1 C26 57.0(4) no
C25 MO1 C26 34.2(4) no
C24 MO1 C27 57.9(4) no
C25 MO1 C27 57.8(4) no
C26 MO1 C27 36.0(4) no
MO1 MO2 P1 48.96(5) no
MO1 MO2 C31 84.8(3) no
P1 MO2 C31 94.0(3) no
MO1 MO2 C32 121.6(3) no
P1 MO2 C32 76.4(3) no
C31 MO2 C32 79.4(4) no
MO1 MO2 C33 93.9(3) no
P1 MO2 C33 131.6(4) no
C31 MO2 C33 115.0(5) no
C32 MO2 C33 143.5(4) no
MO1 MO2 C34 118.8(3) no
P1 MO2 C34 165.2(4) no
C31 MO2 C34 92.8(4) no
C32 MO2 C34 117.8(5) no
C33 MO2 C34 34.1(5) no
MO1 MO2 C35 150.8(3) no
P1 MO2 C35 153.3(3) no
C31 MO2 C35 104.0(4) no
C32 MO2 C35 87.6(4) no
C33 MO2 C35 57.0(4) no
MO1 MO2 C36 133.3(4) no
P1 MO2 C36 122.4(3) no
C31 MO2 C36 138.4(4) no
C32 MO2 C36 89.7(4) no
C33 MO2 C36 56.7(4) no
MO1 MO2 C37 101.2(3) no
P1 MO2 C37 113.4(3) no
C31 MO2 C37 148.5(4) no
C32 MO2 C37 120.7(5) no
C33 MO2 C37 34.4(5) no
C34 MO2 C35 34.5(4) no
C34 MO2 C36 57.3(4) no
C35 MO2 C36 34.9(4) no
C34 MO2 C37 57.1(4) no
C35 MO2 C37 57.2(4) no
C36 MO2 C37 33.8(5) no
MO1 P1 MO2 82.07(7) no
MO1 P1 C1 113.3(3) no
MO2 P1 C1 112.7(3) no
MO1 P1 C4 122.8(3) no
MO2 P1 C4 137.0(3) no
C1 P1 C4 90.4(4) no
P1 C1 C2 109.0(6) no
P1 C1 H11 109.6(7) no
C2 C1 H11 109.6(8) no
P1 C1 H12 109.6(7) no
C2 C1 H12 109.6(8) no
H11 C1 H12 109.5(9) no
C1 C2 C3 106.0(7) no
C1 C2 C9 110.6(8) no
C3 C2 C9 109.6(8) no
C1 C2 C10 109.9(8) no
C3 C2 C10 110.9(8) no
C9 C2 C10 109.9(9) no
C2 C3 C4 118.9(7) no
C2 C3 C8 120.5(8) no
C4 C3 C8 120.6(8) no
P1 C4 C3 107.0(6) no
P1 C4 C5 134.0(6) no
C3 C4 C5 118.6(7) no
C4 C5 C6 118.1(8) no
C4 C5 C11 125.0(7) no
C6 C5 C11 116.8(8) no
C5 C6 C7 123.4(9) no
C5 C6 H61 118.3(9) no
C7 C6 H61 118.3(8) no
C6 C7 C8 117.9(8) no
C6 C7 C15 122.9(8) no
C8 C7 C15 119.1(8) no
C3 C8 C7 121.2(9) no
C3 C8 H81 119.4(9) no
C7 C8 H81 119.4(8) no
C2 C9 H91 109.5(9) no
C2 C9 H92 109.4(9) no
H91 C9 H92 109.5(11) no
C2 C9 H93 109.5(10) no
H91 C9 H93 109.5(10) no
H92 C9 H93 109.5(10) no
C2 C10 H101 109.4(10) no
C2 C10 H102 109.4(10) no
H101 C10 H102 109.6(10) no
C2 C10 H103 109.4(9) no
H101 C10 H103 109.5(11) no
H102 C10 H103 109.5(12) no
C5 C11 C12 107.6(8) no
C5 C11 C13 113.8(8) no
C12 C11 C13 106.3(9) no
C5 C11 C14 110.6(8) no
C12 C11 C14 111.0(8) no
C13 C11 C14 107.5(10) no
C11 C12 H121 109.5(9) no
C11 C12 H122 109.4(9) no
H121 C12 H122 109.5(8) no
C11 C12 H123 109.5(8) no
H121 C12 H123 109.5(10) no
H122 C12 H123 109.5(10) no
C11 C13 H131 109.5(10) no
C11 C13 H132 109.4(11) no
H131 C13 H132 109.5(12) no
C11 C13 H133 109.5(11) no
H131 C13 H133 109.5(12) no
H132 C13 H133 109.5(11) no
C11 C14 H141 109.5(9) no
C11 C14 H142 109.5(9) no
H141 C14 H142 109.5(10) no
C11 C14 H143 109.5(9) no
H141 C14 H143 109.5(11) no
H142 C14 H143 109.5(10) no
C7 C15 C16 110.1(7) no
C7 C15 C17 109.4(8) no
C16 C15 C17 108.1(9) no
C7 C15 C18 112.1(8) no
C16 C15 C18 108.1(9) no
C17 C15 C18 109.0(9) no
C15 C16 H161 109.5(9) no
C15 C16 H162 109.4(11) no
H161 C16 H162 109.5(12) no
C15 C16 H163 109.4(10) no
H161 C16 H163 109.5(12) no
H162 C16 H163 109.5(10) no
C15 C17 H171 109.4(10) no
C15 C17 H172 109.4(10) no
H171 C17 H172 109.5(10) no
C15 C17 H173 109.4(9) no
H171 C17 H173 109.6(11) no
H172 C17 H173 109.5(11) no
C15 C18 H181 109.4(10) no
C15 C18 H182 109.5(9) no
H181 C18 H182 109.6(11) no
C15 C18 H183 109.3(10) no
H181 C18 H183 109.5(11) no
H182 C18 H183 109.5(11) no
MO1 C21 O1 177.8(9) no
MO1 C22 O2 176.6(11) no
MO1 C23 C24 75.6(6) no
MO1 C23 C27 71.8(7) no
C24 C23 C27 108.4(10) no
MO1 C23 H231 118.6(8) no
C24 C23 H231 125.7(13) no
C27 C23 H231 125.8(12) no
MO1 C24 C23 69.7(7) no
MO1 C24 C25 73.8(6) no
C23 C24 C25 108.2(11) no
MO1 C24 H241 122.3(8) no
C23 C24 H241 125.9(12) no
C25 C24 H241 125.8(12) no
MO1 C25 C24 73.0(6) no
MO1 C25 C26 70.6(6) no
C24 C25 C26 109.5(11) no
MO1 C25 H251 122.7(7) no
C24 C25 H251 125.3(14) no
C26 C25 H251 125.2(13) no
MO1 C26 C25 75.2(6) no
MO1 C26 C27 70.5(6) no
C25 C26 C27 106.9(10) no
MO1 C26 H261 119.7(8) no
C25 C26 H261 126.5(13) no
C27 C26 H261 126.5(13) no
MO1 C27 C23 72.9(6) no
MO1 C27 C26 73.5(6) no
C23 C27 C26 106.8(10) no
MO1 C27 H271 119.1(9) no
C23 C27 H271 126.6(12) no
C26 C27 H271 126.6(13) no
MO2 C31 O3 177.4(8) no
MO2 C32 O4 176.7(10) no
MO2 C33 C34 71.6(6) no
MO2 C33 C37 73.0(6) no
C34 C33 C37 107.9(10) no
MO2 C33 H331 121.0(8) no
C34 C33 H331 126.0(15) no
C37 C33 H331 126.0(16) no
MO2 C34 C33 74.3(6) no
MO2 C34 C35 71.3(6) no
C33 C34 C35 108.2(10) no
MO2 C34 H341 120.3(8) no
C33 C34 H341 125.9(14) no
C35 C34 H341 126.0(14) no
MO2 C35 C34 74.2(6) no
MO2 C35 C36 73.0(6) no
C34 C35 C36 107.7(11) no
MO2 C35 H351 118.5(8) no
C34 C35 H351 126.1(13) no
C36 C35 H351 126.2(13) no
MO2 C36 C35 72.1(7) no
MO2 C36 C37 75.7(7) no
C35 C36 C37 109.3(11) no
MO2 C36 H361 118.7(9) no
C35 C36 H361 125.4(14) no
C37 C36 H361 125.3(14) no
MO2 C37 C33 72.6(7) no
MO2 C37 C36 70.5(8) no
C33 C37 C36 107.0(11) no
MO2 C37 H371 122.2(8) no
C33 C37 H371 126.6(15) no
C36 C37 H371 126.5(15) no

loop_
_geom_bond_atom_site_label_1
_geom_bond_atom_site_label_2
_geom_bond_distance
_geom_bond_publ_flag
MO1 MO2 3.250(1) yes
MO1 P1 2.475(2) yes
MO1 C21 1.96(1) yes
MO1 C22 1.89(1) yes
MO1 C23 2.31(1) yes
MO1 C24 2.39(1) yes
MO1 C25 2.40(1) yes
MO1 C26 2.34(1) yes
MO1 C27 2.30(1) yes
MO2 P1 2.475(2) yes
MO2 C31 1.89(1) yes
MO2 C32 1.96(1) yes
MO2 C33 2.39(1) yes
MO2 C34 2.35(1) yes
MO2 C35 2.318(9) yes
MO2 C36 2.33(1) yes
MO2 C37 2.39(1) yes
P1 C1 1.83(1) yes
P1 C4 1.874(8) yes
O1 C21 1.13(1) yes
O2 C22 1.19(1) yes
O3 C31 1.20(1) yes
O4 C32 1.15(1) yes
C1 C2 1.54(1) yes
C1 H11 1.000(9) no
C1 H12 1.000(9) no
C2 C3 1.50(1) yes
C2 C9 1.53(1) yes
C2 C10 1.52(1) yes
C3 C4 1.42(1) yes
C3 C8 1.39(1) yes
C4 C5 1.41(1) yes
C5 C6 1.40(1) yes
C5 C11 1.54(1) yes
C6 C7 1.38(1) yes
C6 H61 1.000(9) no
C7 C8 1.39(1) yes
C7 C15 1.54(1) yes
C8 H81 1.000(9) no
C9 H91 1.00(1) no
C9 H92 1.00(1) no
C9 H93 1.00(1) no
C10 H101 1.00(1) no
C10 H102 1.00(1) no
C10 H103 1.00(1) no
C11 C12 1.53(1) yes
C11 C13 1.52(1) yes
C11 C14 1.53(1) yes
C12 H121 1.00(1) no
C12 H122 1.00(1) no
C12 H123 1.00(1) no
C13 H131 1.00(1) no
C13 H132 1.00(1) no
C13 H133 1.00(1) no
C14 H141 1.00(1) no
C14 H142 1.00(1) no
C14 H143 1.00(1) no
C15 C16 1.53(1) yes
C15 C17 1.51(1) yes
C15 C18 1.53(1) yes
C16 H161 1.00(1) no
C16 H162 1.00(1) no
C16 H163 1.00(1) no
C17 H171 1.00(1) no
C17 H172 1.00(1) no
C17 H173 1.00(1) no
C18 H181 1.00(1) no
C18 H182 1.00(1) no
C18 H183 1.00(1) no
C23 C24 1.40(2) yes
C23 C27 1.40(2) yes
C23 H231 1.00(1) no
C24 C25 1.37(2) yes
C24 H241 1.00(1) no
C25 C26 1.40(2) yes
C25 H251 1.00(1) no
C26 C27 1.43(2) yes
C26 H261 1.00(1) no
C27 H271 1.00(1) no
C33 C34 1.39(2) yes
C33 C37 1.42(2) yes
C33 H331 1.00(1) no
C34 C35 1.39(2) yes
C34 H341 1.00(1) no
C35 C36 1.40(2) yes
C35 H351 1.00(1) no
C36 C37 1.37(2) yes
C36 H361 1.00(1) no
C37 H371 1.00(1) no
